data_4061083
loop_
_publ_author_name
'Nishibayashi, Yoshiaki'
'Imajima, Hiroaki'
'Onodera, Gen'
'Inada, Youichi'
'Hidai, Masanobu'
'Uemura, Sakae'

_publ_section_title
;
 Preparation of Alkanechalcogenolate- and Benzenechalcogenolate-Bridged
 Diruthenium Complexes and Their Catalytic Activity toward Propargylation
 of Acetone with Propargylic Alcohol
;
_journal_coden_ASTM ORGND7
_journal_issue 21
_journal_name_full Organometallics
_journal_page_first 5100
_journal_page_last 5103
_journal_paper_doi 10.1021/om049475f
_journal_volume 23
_journal_year 2004
_chemical_formula_moiety 'C27 H46 Cl F3 O4 S Ru2 Se2 '
_chemical_formula_sum 'C27 H46 Cl F3 O4 Ru2 S Se2'
_chemical_formula_weight 919.23
_space_group_IT_number 9
_symmetry_cell_setting monoclinic
_symmetry_space_group_name_Hall 'C -2yc'
_symmetry_space_group_name_H-M 'C 1 c 1'
_cell_angle_alpha 90
_cell_angle_beta 94.238(3)
_cell_angle_gamma 90
_cell_formula_units_Z 4
_cell_length_a 15.870(1)
_cell_length_b 16.458(2)
_cell_length_c 13.2138(9)
_cell_measurement_temperature 296.1
_cell_volume 3441.7(4)
_exptl_crystal_density_diffrn 1.774
_cod_original_sg_symbol_H-M 'C c'
_cod_original_formula_sum 'C27 H46 Cl F3 O4 S Ru2 Se2 '
_cod_database_code 4061083

loop_
_symmetry_equiv_pos_as_xyz
x,y,z
x+1/2,y+1/2,z
x,-y,z+1/2
x+1/2,-y+1/2,z+1/2

loop_
_atom_site_label
_atom_site_type_symbol
_atom_site_fract_x
_atom_site_fract_y
_atom_site_fract_z
_atom_site_U_iso_or_equiv
_atom_site_adp_type
_atom_site_occupancy
_atom_site_symmetry_multiplicity
_atom_site_calc_flag
_atom_site_refinement_flags
_atom_site_disorder_assembly
_atom_site_disorder_group
Ru1 Ru 0.1881(2) 0.11488(7) 0.0469(2) 0.0261(3) Uani 1.00 1 d . . .
Ru2 Ru 0.1717(2) 0.27941(7) -0.0271(2) 0.0283(3) Uani 1.00 1 d . . .
Se1 Se 0.0591(2) 0.18037(9) -0.0193(2) 0.0315(4) Uani 1.00 1 d . . .
Se2 Se 0.3028(2) 0.2108(1) 0.0273(2) 0.0350(4) Uani 1.00 1 d . . .
Cl1 Cl 0.2081(3) 0.0551(3) -0.1192(4) 0.044(1) Uani 1.00 1 d . . .
S1 S 0.2973(4) 0.3293(4) -0.4025(6) 0.073(2) Uani 1.00 1 d . . .
F1 F 0.150(1) 0.279(2) -0.463(3) 0.18(1) Uani 1.00 1 d . . .
F2 F 0.155(1) 0.401(2) -0.437(2) 0.140(9) Uani 1.00 1 d . . .
F3 F 0.202(2) 0.359(2) -0.569(1) 0.18(1) Uani 1.00 1 d . . .
O1 O 0.279(1) 0.308(2) -0.305(2) 0.14(1) Uani 1.00 1 d . . .
O2 O 0.334(2) 0.263(2) -0.458(3) 0.17(1) Uani 1.00 1 d . . .
O3 O 0.341(1) 0.403(1) -0.410(2) 0.094(7) Uani 1.00 1 d . . .
O4 O 0.1833(8) 0.2326(8) -0.1808(8) 0.044(3) Uani 1.00 1 d . . .
C21 C 0.014(1) 0.142(1) -0.156(1) 0.043(4) Uani 1.00 1 d . . .
C17 C 0.293(2) 0.443(2) -0.076(3) 0.10(1) Uani 1.00 1 d . . .
C9 C 0.248(3) -0.081(1) 0.071(2) 0.10(1) Uani 1.00 1 d . . .
C3 C 0.129(1) 0.014(1) 0.127(1) 0.047(5) Uani 1.00 1 d . . .
C2 C 0.126(1) 0.084(1) 0.189(1) 0.046(5) Uani 1.00 1 d . . .
C11 C 0.133(1) 0.404(1) -0.083(2) 0.050(5) Uani 1.00 1 d . . .
C24 C 0.377(1) 0.183(1) -0.085(2) 0.058(6) Uani 1.00 1 d . . .
C12 C 0.215(1) 0.406(1) -0.034(2) 0.055(6) Uani 1.00 1 d . . .
C15 C 0.074(1) 0.379(1) -0.013(2) 0.047(5) Uani 1.00 1 d . . .
C13 C 0.205(1) 0.384(1) 0.076(2) 0.051(5) Uani 1.00 1 d . . .
C4 C 0.218(2) -0.005(1) 0.123(1) 0.054(6) Uani 1.00 1 d . . .
C1 C 0.211(1) 0.108(1) 0.216(1) 0.047(5) Uani 1.00 1 d . . .
C5 C 0.267(1) 0.053(1) 0.177(1) 0.053(5) Uani 1.00 1 d . . .
C18 C 0.271(2) 0.387(1) 0.167(2) 0.079(8) Uani 1.00 1 d . . .
C8 C 0.054(2) -0.037(2) 0.087(2) 0.086(9) Uani 1.00 1 d . . .
C14 C 0.118(1) 0.365(1) 0.082(2) 0.051(5) Uani 1.00 1 d . . .
C7 C 0.046(2) 0.118(2) 0.227(2) 0.080(8) Uani 1.00 1 d . . .
C23 C -0.044(1) 0.073(2) -0.142(2) 0.064(7) Uani 1.00 1 d . . .
C20 C -0.022(1) 0.379(2) -0.032(3) 0.09(1) Uani 1.00 1 d . . .
C22 C -0.027(2) 0.211(1) -0.212(2) 0.075(7) Uani 1.00 1 d . . .
C16 C 0.112(2) 0.429(2) -0.194(2) 0.081(9) Uani 1.00 1 d . . .
C10 C 0.360(2) 0.048(2) 0.202(3) 0.10(1) Uani 1.00 1 d . . .
C19 C 0.078(2) 0.345(2) 0.183(2) 0.082(9) Uani 1.00 1 d . . .
C27 C 0.193(2) 0.338(2) -0.469(2) 0.09(1) Uani 1.00 1 d . . .
C6 C 0.238(2) 0.176(2) 0.291(2) 0.089(9) Uani 1.00 1 d . . .
C26 C 0.426(2) 0.109(2) -0.052(2) 0.079(9) Uani 1.00 1 d . . .
C25 C 0.433(2) 0.256(2) -0.102(3) 0.10(1) Uani 1.00 1 d . . .
H1 H 0.2621 0.1560 0.3523 0.1(1) Uiso 1.00 1 c . . .
H2 H 0.2741 0.2141 0.2621 0.07(7) Uiso 1.00 1 c . . .
H3 H 0.1867 0.2076 0.3069 0.1(2) Uiso 1.00 1 c . . .
H4 H 0.0586 0.1657 0.2677 0.09(9) Uiso 1.00 1 c . . .
H5 H 0.0069 0.1333 0.1720 0.2(2) Uiso 1.00 1 c . . .
H6 H 0.0199 0.0792 0.2681 0.07(6) Uiso 1.00 1 c . . .
H7 H 0.0145 -0.0061 0.0456 0.1(1) Uiso 1.00 1 c . . .
H8 H 0.0728 -0.0818 0.0468 0.2(2) Uiso 1.00 1 c . . .
H9 H 0.0255 -0.0601 0.1419 0.3(2) Uiso 1.00 1 c . . .
H10 H 0.2269 -0.1283 0.0998 0.4(3) Uiso 1.00 1 c . . .
H11 H 0.2282 -0.0799 -0.0008 0.9187(1) Uiso 1.00 1 c . . .
H12 H 0.3084 -0.0833 0.0736 0.5(4) Uiso 1.00 1 c . . .
H13 H 0.3750 0.0025 0.2445 0.1(1) Uiso 1.00 1 c . . .
H14 H 0.3910 0.0461 0.1436 0.5(5) Uiso 1.00 1 c . . .
H15 H 0.3798 0.0966 0.2408 0.1(3) Uiso 1.00 1 c . . .
H16 H 0.1281 0.4827 -0.2082 0.2(2) Uiso 1.00 1 c . . .
H17 H 0.1413 0.3930 -0.2395 0.1(1) Uiso 1.00 1 c . . .
H18 H 0.0526 0.4226 -0.2136 0.09(8) Uiso 1.00 1 c . . .
H19 H 0.3401 0.4368 -0.0322 0.3(3) Uiso 1.00 1 c . . .
H20 H 0.3014 0.4193 -0.1413 0.4(3) Uiso 1.00 1 c . . .
H21 H 0.2821 0.5007 -0.0886 0.10(9) Uiso 1.00 1 c . . .
H22 H 0.2758 0.3319 0.1990 0.1(1) Uiso 1.00 1 c . . .
H23 H 0.3267 0.3979 0.1460 0.1(3) Uiso 1.00 1 c . . .
H24 H 0.2574 0.4232 0.2167 0.4(2) Uiso 1.00 1 c . . .
H25 H 0.0843 0.3923 0.2277 0.1(1) Uiso 1.00 1 c . . .
H26 H 0.0186 0.3360 0.1702 0.1(1) Uiso 1.00 1 c . . .
H27 H 0.1038 0.3006 0.2156 0.2(1) Uiso 1.00 1 c . . .
H28 H -0.0475 0.4195 0.0081 0.1(1) Uiso 1.00 1 c . . .
H29 H -0.0383 0.3904 -0.1022 0.2(2) Uiso 1.00 1 c . . .
H30 H -0.0450 0.3273 -0.0160 0.05(6) Uiso 1.00 1 c . . .
H31 H 0.0108 0.2545 -0.2197 0.03(4) Uiso 1.00 1 c . . .
H32 H -0.0514 0.1950 -0.2776 0.04(5) Uiso 1.00 1 c . . .
H33 H -0.0736 0.2316 -0.1747 0.1(1) Uiso 1.00 1 c . . .
H34 H -0.0893 0.0891 -0.1032 0.07(8) Uiso 1.00 1 c . . .
H35 H -0.0671 0.0521 -0.2059 0.04(5) Uiso 1.00 1 c . . .
H36 H -0.0143 0.0290 -0.1066 0.03(4) Uiso 1.00 1 c . . .
H37 H 0.4634 0.2707 -0.0408 0.1(2) Uiso 1.00 1 c . . .
H38 H 0.4713 0.2447 -0.1525 0.2(2) Uiso 1.00 1 c . . .
H39 H 0.3980 0.3012 -0.1253 0.07(7) Uiso 1.00 1 c . . .
H40 H 0.3883 0.0643 -0.0418 0.08(8) Uiso 1.00 1 c . . .
H41 H 0.4643 0.0933 -0.0998 0.1(1) Uiso 1.00 1 c . . .
H42 H 0.4569 0.1196 0.0120 0.07(8) Uiso 1.00 1 c . . .
H43 H 0.0596 0.1232 -0.1939 0.1(1) Uiso 1.00 1 c . . .
H44 H 0.3430 0.1696 -0.1467 0.04(5) Uiso 1.00 1 c . . .

loop_
_atom_site_aniso_label
_atom_site_aniso_U_11
_atom_site_aniso_U_22
_atom_site_aniso_U_33
_atom_site_aniso_U_12
_atom_site_aniso_U_13
_atom_site_aniso_U_23
Ru1 0.0301(6) 0.0252(5) 0.0235(5) 0.0005(5) 0.0049(4) 0.0010(5)
Ru2 0.0296(6) 0.0253(6) 0.0305(6) -0.0006(5) 0.0041(4) 0.0024(5)
Se1 0.0265(7) 0.0348(8) 0.0335(8) -0.0013(6) 0.0046(6) 0.0002(6)
Se2 0.0272(8) 0.0371(9) 0.0408(9) -0.0015(7) 0.0032(6) 0.0023(7)
Cl1 0.055(2) 0.043(2) 0.034(2) 0.004(2) 0.011(2) -0.010(2)
S1 0.071(4) 0.058(3) 0.094(4) -0.003(3) 0.039(3) 0.021(3)
F1 0.11(2) 0.14(2) 0.29(4) -0.06(2) -0.06(2) 0.06(2)
F2 0.10(1) 0.19(2) 0.13(2) 0.04(1) -0.02(1) -0.03(2)
F3 0.22(3) 0.26(3) 0.07(1) -0.02(2) -0.04(2) -0.00(2)
O1 0.10(1) 0.22(3) 0.10(2) -0.01(2) 0.02(1) 0.11(2)
O2 0.10(2) 0.11(2) 0.31(4) 0.00(1) 0.09(2) -0.04(2)
O3 0.10(1) 0.07(1) 0.11(1) -0.02(1) 0.01(1) 0.01(1)
O4 0.051(7) 0.060(8) 0.023(5) 0.001(6) 0.011(5) 0.003(5)
C21 0.047(9) 0.044(9) 0.035(8) 0.003(7) -0.012(7) -0.005(7)
C17 0.09(2) 0.06(2) 0.17(3) -0.04(1) 0.07(2) -0.03(2)
C9 0.17(3) 0.04(1) 0.09(2) 0.06(2) 0.05(2) 0.02(1)
C3 0.08(1) 0.031(8) 0.036(8) -0.015(8) 0.011(8) 0.008(7)
C2 0.06(1) 0.06(1) 0.025(7) 0.004(9) 0.016(7) 0.010(7)
C11 0.07(1) 0.026(8) 0.06(1) -0.002(8) 0.004(9) 0.004(8)
C24 0.030(8) 0.09(2) 0.05(1) 0.003(9) 0.022(8) 0.01(1)
C12 0.05(1) 0.027(8) 0.09(2) -0.006(7) 0.02(1) 0.007(9)
C15 0.05(1) 0.029(8) 0.06(1) 0.010(7) -0.004(9) -0.009(8)
C13 0.06(1) 0.028(8) 0.06(1) -0.001(8) 0.002(9) -0.007(8)
C4 0.09(2) 0.027(8) 0.05(1) 0.018(9) 0.02(1) 0.014(8)
C1 0.07(1) 0.05(1) 0.026(7) -0.009(9) 0.004(7) 0.008(7)
C5 0.06(1) 0.05(1) 0.042(9) 0.002(9) -0.006(8) 0.023(8)
C18 0.08(2) 0.05(1) 0.10(2) 0.01(1) -0.04(1) -0.03(1)
C8 0.12(2) 0.07(2) 0.06(1) -0.06(2) -0.01(2) 0.02(1)
C14 0.06(1) 0.036(9) 0.06(1) 0.009(8) 0.018(9) -0.022(8)
C7 0.10(2) 0.08(2) 0.06(1) 0.03(1) 0.05(1) 0.02(1)
C23 0.05(1) 0.09(2) 0.06(1) -0.02(1) 0.00(1) -0.01(1)
C20 0.04(1) 0.06(1) 0.18(3) 0.02(1) -0.00(1) -0.03(2)
C22 0.07(2) 0.06(1) 0.09(2) -0.01(1) -0.05(1) 0.02(1)
C16 0.12(3) 0.05(1) 0.06(1) 0.02(1) -0.01(1) 0.02(1)
C10 0.08(2) 0.12(3) 0.10(2) -0.00(2) -0.04(2) 0.04(2)
C19 0.12(2) 0.07(2) 0.07(1) -0.00(2) 0.06(1) -0.01(1)
C27 0.10(2) 0.08(2) 0.09(2) 0.02(2) -0.02(2) -0.02(2)
C6 0.14(3) 0.09(2) 0.03(1) -0.02(2) -0.00(1) -0.00(1)
C26 0.06(1) 0.08(2) 0.11(2) 0.03(1) 0.03(1) 0.01(1)
C25 0.05(1) 0.13(3) 0.13(3) -0.01(2) 0.04(2) 0.03(2)

loop_
_geom_bond_atom_site_label_1
_geom_bond_site_symmetry_1
_geom_bond_atom_site_label_2
_geom_bond_site_symmetry_2
_geom_bond_distance
_geom_bond_publ_flag
Ru1 . Ru2 . 2.8843(14) yes
Ru1 . Se1 . 2.4186(18) yes
Ru1 . Se2 . 2.438(2) yes
Ru1 . Cl1 . 2.446(4) yes
Ru1 . C3 . 2.204(15) yes
Ru1 . C2 . 2.247(15) yes
Ru1 . C4 . 2.244(17) yes
Ru1 . C1 . 2.239(16) yes
Ru1 . C5 . 2.290(17) yes
Ru2 . Se1 . 2.4266(18) yes
Ru2 . Se2 . 2.4292(19) yes
Ru2 . O4 . 2.193(11) yes
Ru2 . C11 . 2.254(18) yes
Ru2 . C12 . 2.194(17) yes
Ru2 . C15 . 2.273(17) yes
Ru2 . C13 . 2.231(17) yes
Ru2 . C14 . 2.224(16) yes
Se1 . C21 . 1.999(15) yes
Se2 . C24 . 2.011(17) yes
S1 . O1 . 1.390(18) yes
S1 . O2 . 1.45(3) yes
S1 . O3 . 1.411(18) yes
S1 . C27 . 1.83(3) yes
F1 . C27 . 1.19(4) yes
F2 . C27 . 1.28(3) yes
F3 . C27 . 1.38(4) yes
C21 . C23 . 1.48(3) yes
C21 . C22 . 1.48(3) yes
C21 . H43 . 0.956(18) no
C17 . C12 . 1.52(3) yes
C17 . H19 . 0.92(5) no
C17 . H20 . 0.97(4) no
C17 . H21 . 0.98(3) no
C9 . C4 . 1.52(3) yes
C9 . H10 . 0.94(3) no
C9 . H11 . 0.97(3) no
C9 . H12 . 0.95(4) no
C3 . C2 . 1.42(3) yes
C3 . C4 . 1.44(3) yes
C3 . C8 . 1.52(3) yes
C2 . C1 . 1.43(3) yes
C2 . C7 . 1.50(3) yes
C11 . C12 . 1.42(3) yes
C11 . C15 . 1.42(3) yes
C11 . C16 . 1.53(3) yes
C24 . C26 . 1.50(3) yes
C24 . C25 . 1.52(4) yes
C24 . H44 . 0.97(2) no
C12 . C13 . 1.51(3) yes
C15 . C14 . 1.41(3) yes
C15 . C20 . 1.53(3) yes
C13 . C18 . 1.54(3) yes
C13 . C14 . 1.42(3) yes
C4 . C5 . 1.40(3) yes
C1 . C5 . 1.40(3) yes
C1 . C6 . 1.54(3) yes
C5 . C10 . 1.49(3) yes
C18 . H22 . 0.99(3) no
C18 . H23 . 0.96(3) no
C18 . H24 . 0.93(3) no
C8 . H7 . 0.96(3) no
C8 . H8 . 0.96(4) no
C8 . H9 . 0.96(2) no
C14 . C19 . 1.56(3) yes
C7 . H4 . 0.96(3) no
C7 . H5 . 0.95(3) no
C7 . H6 . 0.96(2) no
C23 . H34 . 0.95(2) no
C23 . H35 . 0.96(2) no
C23 . H36 . 0.97(3) no
C20 . H28 . 0.96(3) no
C20 . H29 . 0.97(4) no
C20 . H30 . 0.95(3) no
C22 . H31 . 0.95(2) no
C22 . H32 . 0.96(2) no
C22 . H33 . 0.98(3) no
C16 . H16 . 0.94(3) no
C16 . H17 . 0.99(3) no
C16 . H18 . 0.97(3) no
C10 . H13 . 0.96(3) no
C10 . H14 . 0.95(4) no
C10 . H15 . 0.98(4) no
C19 . H25 . 0.98(3) no
C19 . H26 . 0.96(3) no
C19 . H27 . 0.93(3) no
C6 . H1 . 0.93(3) no
C6 . H2 . 0.95(3) no
C6 . H3 . 0.99(4) no
C26 . H40 . 0.96(3) no
C26 . H41 . 0.94(2) no
C26 . H42 . 0.96(3) no
C25 . H37 . 0.95(4) no
C25 . H38 . 0.95(3) no
C25 . H39 . 0.96(3) no
